data_7213397
loop_
_publ_author_name
'Srinivasan, Alagar'
'Anand, Venkataramana Rao G.'
'Pushpan, Simi K.'
'Chandrashekar, Tavarekere K.'
'Sugiura, Ken-ichi'
'Sakata, Yoshiteru'

_publ_section_title
;
 Core modified meso-aryl sapphyrins and rubyrins: structural and anion
 receptor properties
;
_journal_issue 9
_journal_name_full 'Journal of the Chemical Society, Perkin Transactions 2'
_journal_page_first 1788
_journal_paper_doi 10.1039/b004687f
_journal_year 2000
_chemical_formula_sum 'C49 H31 Cl3 N2 S3'
_chemical_formula_weight 850.34
_space_group_IT_number 14
_symmetry_cell_setting monoclinic
_symmetry_Int_Tables_number 14
_symmetry_space_group_name_Hall '-P 2yn'
_symmetry_space_group_name_H-M 'P 1 21/n 1'
_cell_angle_alpha 90
_cell_angle_beta 95.51(10)
_cell_angle_gamma 90
_cell_formula_units_Z 4
_cell_length_a 12.66(1)
_cell_length_b 11.36(2)
_cell_length_c 29.16(2)
_cell_measurement_reflns_used 24
_cell_measurement_temperature 234.2
_cell_measurement_theta_max 5.7
_cell_measurement_theta_min 4.2
_cell_volume 4174(9)
_computing_cell_refinement 'MSC/AFC Diffractometer Control'
_computing_data_collection 'MSC/AFC Diffractometer Control'
_computing_data_reduction 'teXsan Ver. 1.10'
_computing_publication_material 'teXsan Ver. 1.10'
_computing_structure_refinement 'teXsan Ver. 1.10'
_computing_structure_solution SIR92
_diffrn_measurement_device_type 'Rigaku AFC7R'
_diffrn_measurement_method \w
_diffrn_radiation_type 'Mo K\a'
_diffrn_radiation_wavelength 0.7107
_diffrn_reflns_av_R_equivalents 0.018
_diffrn_reflns_limit_h_max 0
_diffrn_reflns_limit_h_min 0
_diffrn_reflns_limit_k_max 0
_diffrn_reflns_limit_k_min 0
_diffrn_reflns_limit_l_max 0
_diffrn_reflns_limit_l_min 0
_diffrn_reflns_number 10013
_diffrn_standards_decay_% 0.75
_diffrn_standards_interval_count 150
_diffrn_standards_number 3
_exptl_absorpt_coefficient_mu 0.407
_exptl_absorpt_correction_T_max 0.999
_exptl_absorpt_correction_T_min 0.922
_exptl_absorpt_correction_type psi-scan
_exptl_absorpt_process_details '(North, Phillips & Mathews, 1968)'
_exptl_crystal_colour green
_exptl_crystal_density_diffrn 1.353
_exptl_crystal_density_method 'not measured'
_exptl_crystal_description prismatic
_exptl_crystal_size_max 0.500
_exptl_crystal_size_mid 0.500
_exptl_crystal_size_min 0.100
_refine_diff_density_max 0.93
_refine_diff_density_min -1.14
_refine_ls_extinction_method none
_refine_ls_goodness_of_fit_ref 2.572
_refine_ls_hydrogen_treatment noref
_refine_ls_number_parameters 541
_refine_ls_number_reflns 6874
_refine_ls_R_factor_gt 0.0741
_refine_ls_shift/su_max 0.8810
_refine_ls_structure_factor_coef F
_refine_ls_weighting_details 'w = 1/[\s^2^(Fo) + 0.00053|Fo|^2^]'
_refine_ls_weighting_scheme calc
_refine_ls_wR_factor_ref 0.1041
_reflns_number_gt 6874
_reflns_number_total 0
_reflns_threshold_expression F^2^>2.0\s(F^2^)
_cod_data_source_file b004687fsup1.cif
_cod_data_source_block Saphrine-S3-F
_cod_original_cell_volume 4174(7)
_cod_original_formula_sum 'C49 H31 Cl3 N2 S3 '
_cod_database_code 7213397

loop_
_symmetry_equiv_pos_as_xyz
x,y,z
1/2-x,1/2+y,1/2-z
-x,-y,-z
1/2+x,1/2-y,1/2+z

loop_
_atom_site_label
_atom_site_type_symbol
_atom_site_fract_x
_atom_site_fract_y
_atom_site_fract_z
_atom_site_U_iso_or_equiv
_atom_site_adp_type
_atom_site_occupancy
_atom_site_calc_flag
_atom_site_refinement_flags
Cl(1) Cl -0.0670(2) 0.4813(2) 0.2639(2) 0.195(1) Uani 0.88 d P
Cl(2) Cl 0.1563(2) 0.4401(3) 0.2626(1) 0.145(1) Uani 0.88 d P
Cl(3) Cl 0.0156(3) 0.3170(3) 0.2024(1) 0.162(1) Uani 0.88 d P
Cl(4) Cl 0.037(1) 0.325(1) 0.3111(6) 0.109(4) Uani 0.12 d P
Cl(5) Cl -0.059(1) 0.466(1) 0.2105(6) 0.090(4) Uani 0.12 d P
Cl(6) Cl 0.051(2) 0.432(2) 0.2870(8) 0.164(9) Uani 0.12 d P
S(1) S 0.40295(8) 0.25866(8) 0.25190(3) 0.0331(2) Uani 1.00 d .
S(2) S 0.67855(8) 0.61972(8) 0.31064(3) 0.0349(2) Uani 1.00 d .
S(3) S 0.65533(7) 0.63020(8) 0.20451(3) 0.0322(2) Uani 1.00 d .
N(1) N 0.5635(2) 0.4939(3) 0.36492(10) 0.0292(7) Uani 1.00 d .
N(2) N 0.5338(2) 0.4969(2) 0.14513(9) 0.0273(6) Uani 1.00 d .
C(1) C 0.4203(2) 0.3627(3) 0.2090(1) 0.0275(7) Uani 1.00 d .
C(2) C 0.4391(3) 0.4746(3) 0.2298(1) 0.0297(8) Uani 1.00 d .
C(3) C 0.4454(3) 0.4739(3) 0.2767(1) 0.0280(7) Uani 1.00 d .
C(4) C 0.4320(3) 0.3600(3) 0.2964(1) 0.0287(8) Uani 1.00 d .
C(5) C 0.4468(3) 0.3289(3) 0.3429(1) 0.0284(8) Uani 1.00 d .
C(6) C 0.5025(3) 0.4030(3) 0.3764(1) 0.0275(7) Uani 1.00 d .
C(7) C 0.5048(3) 0.3931(3) 0.4262(1) 0.0357(9) Uani 1.00 d .
C(8) C 0.5676(3) 0.4814(3) 0.4440(1) 0.0349(9) Uani 1.00 d .
C(9) C 0.6053(3) 0.5431(3) 0.4055(1) 0.0292(8) Uani 1.00 d .
C(10) C 0.6793(3) 0.6349(3) 0.4056(1) 0.0315(8) Uani 1.00 d .
C(11) C 0.7158(3) 0.6800(3) 0.3648(1) 0.0315(8) Uani 1.00 d .
C(12) C 0.7820(3) 0.7774(3) 0.3601(1) 0.0349(9) Uani 1.00 d .
C(13) C 0.8003(3) 0.8031(3) 0.3152(1) 0.0344(9) Uani 1.00 d .
C(14) C 0.7484(3) 0.7249(3) 0.2834(1) 0.0297(8) Uani 1.00 d .
C(15) C 0.7421(3) 0.7270(3) 0.2346(1) 0.0306(8) Uani 1.00 d .
C(16) C 0.7946(3) 0.7974(3) 0.2049(1) 0.0322(8) Uani 1.00 d .
C(17) C 0.7655(3) 0.7711(3) 0.1589(1) 0.0330(8) Uani 1.00 d .
C(18) C 0.6900(3) 0.6805(3) 0.1517(1) 0.0312(8) Uani 1.00 d .
C(19) C 0.6476(3) 0.6324(3) 0.1094(1) 0.0317(8) Uani 1.00 d .
C(20) C 0.5720(3) 0.5417(3) 0.1064(1) 0.0288(8) Uani 1.00 d .
C(21) C 0.5270(3) 0.4797(3) 0.0659(1) 0.0339(8) Uani 1.00 d .
C(22) C 0.4629(3) 0.3945(3) 0.0809(1) 0.0337(8) Uani 1.00 d .
C(23) C 0.4693(3) 0.4065(3) 0.1308(1) 0.0276(7) Uani 1.00 d .
C(24) C 0.4204(3) 0.3326(3) 0.1620(1) 0.0284(8) Uani 1.00 d .
C(25) C 0.4125(3) 0.2107(3) 0.3577(1) 0.0377(9) Uani 1.00 d .
C(26) C 0.4832(4) 0.1364(4) 0.3822(2) 0.052(1) Uani 1.00 d .
C(27) C 0.4505(6) 0.0247(4) 0.3951(2) 0.079(2) Uani 1.00 d .
C(28) C 0.3454(7) -0.0092(5) 0.3847(2) 0.092(2) Uani 1.00 d .
C(29) C 0.2752(5) 0.0659(5) 0.3611(2) 0.083(2) Uani 1.00 d .
C(30) C 0.3078(4) 0.1748(5) 0.3474(1) 0.057(1) Uani 1.00 d .
C(31) C 0.7241(3) 0.6873(4) 0.4503(1) 0.0384(9) Uani 1.00 d .
C(32) C 0.6604(4) 0.7461(4) 0.4787(2) 0.054(1) Uani 1.00 d .
C(33) C 0.7028(5) 0.7969(5) 0.5202(2) 0.073(2) Uani 1.00 d .
C(34) C 0.8095(5) 0.7897(6) 0.5328(2) 0.085(2) Uani 1.00 d .
C(35) C 0.8749(5) 0.7302(6) 0.5055(2) 0.076(2) Uani 1.00 d .
C(36) C 0.8323(4) 0.6792(5) 0.4642(1) 0.057(1) Uani 1.00 d .
C(37) C 0.6890(3) 0.6755(4) 0.0662(1) 0.0370(9) Uani 1.00 d .
C(38) C 0.6716(4) 0.7924(4) 0.0513(1) 0.046(1) Uani 1.00 d .
C(39) C 0.7123(4) 0.8308(4) 0.0110(2) 0.061(1) Uani 1.00 d .
C(40) C 0.7700(4) 0.7571(5) -0.0139(1) 0.066(1) Uani 1.00 d .
C(41) C 0.7882(4) 0.6421(5) 0.0006(1) 0.063(1) Uani 1.00 d .
C(42) C 0.7475(4) 0.6020(4) 0.0406(1) 0.049(1) Uani 1.00 d .
C(43) C 0.3734(3) 0.2192(3) 0.1448(1) 0.0321(8) Uani 1.00 d .
C(44) C 0.2670(3) 0.1930(4) 0.1503(1) 0.0390(9) Uani 1.00 d .
C(45) C 0.2218(4) 0.0899(4) 0.1319(1) 0.052(1) Uani 1.00 d .
C(46) C 0.2811(4) 0.0111(4) 0.1087(2) 0.057(1) Uani 1.00 d .
C(47) C 0.3858(4) 0.0360(4) 0.1036(2) 0.058(1) Uani 1.00 d .
C(48) C 0.4329(3) 0.1396(4) 0.1216(2) 0.046(1) Uani 1.00 d .
C(49) C 0.0411(7) 0.4444(7) 0.2340(4) 0.117(3) Uani 1.00 d .
H(1) H 0.4467 0.5444 0.2124 0.0356 Uiso 1.00 calc .
H(2) H 0.4577 0.5430 0.2949 0.0336 Uiso 1.00 calc .
H(3) H 0.4693 0.3359 0.4429 0.0428 Uiso 1.00 calc .
H(4) H 0.5837 0.4994 0.4758 0.0418 Uiso 1.00 calc .
H(5) H 0.8119 0.8221 0.3856 0.0419 Uiso 1.00 calc .
H(6) H 0.8432 0.8667 0.3068 0.0413 Uiso 1.00 calc .
H(7) H 0.8446 0.8566 0.2149 0.0386 Uiso 1.00 calc .
H(8) H 0.7942 0.8111 0.1343 0.0395 Uiso 1.00 calc .
H(9) H 0.5396 0.4952 0.0349 0.0406 Uiso 1.00 calc .
H(10) H 0.4222 0.3386 0.0626 0.0404 Uiso 1.00 calc .
H(11) H 0.5542 0.1611 0.3903 0.0621 Uiso 1.00 calc .
H(12) H 0.4997 -0.0277 0.4110 0.0954 Uiso 1.00 calc .
H(13) H 0.3224 -0.0844 0.3939 0.1109 Uiso 1.00 calc .
H(14) H 0.2034 0.0427 0.3542 0.0998 Uiso 1.00 calc .
H(15) H 0.2585 0.2257 0.3307 0.0689 Uiso 1.00 calc .
H(16) H 0.5864 0.7521 0.4699 0.0646 Uiso 1.00 calc .
H(17) H 0.6577 0.8362 0.5394 0.0874 Uiso 1.00 calc .
H(18) H 0.8387 0.8260 0.5605 0.1018 Uiso 1.00 calc .
H(19) H 0.9486 0.7238 0.5148 0.0913 Uiso 1.00 calc .
H(20) H 0.8775 0.6387 0.4454 0.0687 Uiso 1.00 calc .
H(21) H 0.6325 0.8448 0.0686 0.0556 Uiso 1.00 calc .
H(22) H 0.6995 0.9094 0.0007 0.0729 Uiso 1.00 calc .
H(23) H 0.7977 0.7846 -0.0411 0.0795 Uiso 1.00 calc .
H(24) H 0.8284 0.5906 -0.0166 0.0753 Uiso 1.00 calc .
H(25) H 0.7601 0.5230 0.0503 0.0588 Uiso 1.00 calc .
H(26) H 0.2259 0.2457 0.1666 0.0468 Uiso 1.00 calc .
H(27) H 0.1494 0.0732 0.1351 0.0622 Uiso 1.00 calc .
H(28) H 0.2498 -0.0596 0.0965 0.0686 Uiso 1.00 calc .
H(29) H 0.4264 -0.0178 0.0875 0.0696 Uiso 1.00 calc .
H(30) H 0.5053 0.1556 0.1181 0.0546 Uiso 1.00 calc .
H(31) H 0.0410 0.5076 0.2114 0.1410 Uiso 1.00 calc .

loop_
_atom_site_aniso_label
_atom_site_aniso_U_11
_atom_site_aniso_U_22
_atom_site_aniso_U_33
_atom_site_aniso_U_12
_atom_site_aniso_U_13
_atom_site_aniso_U_23
Cl(1) 0.068(1) 0.095(2) 0.431(6) -0.017(1) 0.068(2) -0.079(2)
Cl(2) 0.080(1) 0.128(2) 0.221(3) 0.025(1) -0.016(2) 0.025(2)
Cl(3) 0.169(2) 0.114(2) 0.216(3) -0.062(2) 0.083(2) -0.065(2)
Cl(4) 0.134(10) 0.062(6) 0.13(1) -0.071(6) 0.009(9) 0.008(7)
Cl(5) 0.073(7) 0.067(7) 0.12(1) -0.011(6) -0.027(7) 0.017(7)
Cl(6) 0.17(2) 0.17(2) 0.15(2) -0.04(2) -0.01(2) -0.07(1)
S(1) 0.0416(4) 0.0270(4) 0.0305(4) -0.0074(3) 0.0030(3) -0.0012(3)
S(2) 0.0439(5) 0.0328(4) 0.0284(4) -0.0155(4) 0.0051(3) -0.0039(3)
S(3) 0.0386(4) 0.0321(4) 0.0256(4) -0.0131(4) 0.0025(3) -0.0002(3)
N(1) 0.030(1) 0.028(1) 0.030(1) -0.005(1) 0.004(1) -0.001(1)
N(2) 0.029(1) 0.026(1) 0.026(1) 0.000(1) 0.000(1) 0.000(1)
C(1) 0.022(1) 0.030(2) 0.030(2) -0.001(1) 0.003(1) 0.001(1)
C(2) 0.027(2) 0.029(2) 0.034(2) -0.003(1) 0.005(1) -0.001(1)
C(3) 0.026(1) 0.026(1) 0.032(2) -0.003(1) 0.003(1) -0.002(1)
C(4) 0.026(1) 0.028(2) 0.032(2) -0.003(1) 0.004(1) -0.004(1)
C(5) 0.029(2) 0.027(2) 0.030(2) -0.002(1) 0.004(1) 0.001(1)
C(6) 0.025(1) 0.027(2) 0.030(2) 0.000(1) 0.005(1) 0.000(1)
C(7) 0.043(2) 0.036(2) 0.028(2) -0.008(2) 0.005(1) 0.002(1)
C(8) 0.034(2) 0.043(2) 0.027(2) -0.008(2) 0.003(1) 0.001(1)
C(9) 0.029(2) 0.033(2) 0.026(1) -0.002(1) 0.003(1) 0.000(1)
C(10) 0.033(2) 0.032(2) 0.029(2) -0.002(1) 0.001(1) -0.004(1)
C(11) 0.030(2) 0.034(2) 0.030(2) -0.004(1) -0.002(1) -0.004(1)
C(12) 0.035(2) 0.035(2) 0.034(2) -0.009(1) -0.002(1) -0.003(1)
C(13) 0.033(2) 0.034(2) 0.035(2) -0.011(1) -0.003(1) -0.001(1)
C(14) 0.028(2) 0.029(2) 0.032(2) -0.003(1) 0.003(1) -0.001(1)
C(15) 0.031(2) 0.027(2) 0.034(2) -0.004(1) 0.002(1) -0.003(1)
C(16) 0.032(2) 0.029(2) 0.035(2) -0.006(1) 0.002(1) -0.001(1)
C(17) 0.034(2) 0.033(2) 0.032(2) -0.006(1) 0.006(1) 0.006(1)
C(18) 0.033(2) 0.031(2) 0.030(2) -0.005(1) 0.003(1) 0.002(1)
C(19) 0.033(2) 0.031(2) 0.030(2) -0.002(1) 0.000(1) 0.005(1)
C(20) 0.030(2) 0.028(2) 0.027(1) -0.002(1) -0.001(1) 0.002(1)
C(21) 0.040(2) 0.036(2) 0.025(1) -0.004(2) -0.003(1) 0.002(1)
C(22) 0.034(2) 0.036(2) 0.029(2) -0.005(1) -0.005(1) 0.000(1)
C(23) 0.026(1) 0.027(2) 0.029(1) 0.002(1) -0.002(1) 0.001(1)
C(24) 0.025(1) 0.028(2) 0.032(2) -0.001(1) 0.001(1) -0.003(1)
C(25) 0.051(2) 0.032(2) 0.031(2) -0.012(2) 0.010(2) -0.004(1)
C(26) 0.069(3) 0.032(2) 0.055(2) -0.005(2) 0.005(2) 0.008(2)
C(27) 0.148(6) 0.035(2) 0.057(3) 0.004(3) 0.016(3) 0.014(2)
C(28) 0.180(6) 0.049(2) 0.050(3) -0.065(3) 0.022(3) -0.008(2)
C(29) 0.126(4) 0.088(3) 0.036(2) -0.078(3) 0.004(3) 0.000(2)
C(30) 0.063(3) 0.073(3) 0.036(2) -0.037(2) 0.004(2) 0.000(2)
C(31) 0.045(2) 0.042(2) 0.028(2) -0.016(2) 0.004(1) 0.001(1)
C(32) 0.064(3) 0.054(2) 0.046(2) -0.019(2) 0.016(2) -0.014(2)
C(33) 0.112(4) 0.069(3) 0.041(2) -0.038(3) 0.023(3) -0.019(2)
C(34) 0.109(4) 0.110(4) 0.033(2) -0.072(3) -0.004(2) -0.004(3)
C(35) 0.067(3) 0.115(5) 0.042(2) -0.035(3) -0.014(2) 0.006(3)
C(36) 0.046(2) 0.088(3) 0.035(2) -0.019(2) -0.006(2) 0.007(2)
C(37) 0.036(2) 0.047(2) 0.027(2) -0.012(2) -0.001(1) 0.004(1)
C(38) 0.051(2) 0.044(2) 0.043(2) -0.012(2) -0.001(2) 0.009(2)
C(39) 0.075(3) 0.060(3) 0.044(2) -0.026(2) -0.008(2) 0.024(2)
C(40) 0.082(3) 0.088(3) 0.029(2) -0.041(3) 0.006(2) 0.006(2)
C(41) 0.070(3) 0.088(4) 0.033(2) -0.014(3) 0.019(2) -0.009(2)
C(42) 0.062(3) 0.055(2) 0.031(2) -0.007(2) 0.007(2) -0.002(2)
C(43) 0.041(2) 0.026(2) 0.029(2) -0.005(1) 0.003(1) 0.000(1)
C(44) 0.041(2) 0.042(2) 0.034(2) -0.013(2) 0.005(2) -0.002(2)
C(45) 0.058(2) 0.053(2) 0.043(2) -0.029(2) 0.003(2) -0.002(2)
C(46) 0.079(3) 0.041(2) 0.050(2) -0.031(2) 0.003(2) -0.009(2)
C(47) 0.079(3) 0.035(2) 0.062(3) -0.002(2) 0.017(2) -0.016(2)
C(48) 0.049(2) 0.034(2) 0.055(2) -0.005(2) 0.014(2) -0.007(2)
C(49) 0.112(6) 0.076(5) 0.161(8) -0.012(5) -0.001(6) -0.006(5)

loop_
_atom_type_symbol
_atom_type_description
_atom_type_scat_dispersion_real
_atom_type_scat_dispersion_imag
_atom_type_scat_source
C C 0.003 0.002
;International Tables for Crystallography
(1992, Vol. C, Tables 4.2.6.8 and 6.1.1.1)
;
H H 0.000 0.000
;International Tables for Crystallography
(1992, Vol. C, Table 6.1.1.2)
;
N N 0.006 0.003
;International Tables for Crystallography
(1992, Vol. C, Tables 4.2.6.8 and 6.1.1.1)
;
S S 0.125 0.123
;International Tables for Crystallography
(1992, Vol. C, Tables 4.2.6.8 and 6.1.1.1)
;
Cl Cl 0.148 0.159
;International Tables for Crystallography
(1992, Vol. C, Tables 4.2.6.8 and 6.1.1.1)
;

loop_
_geom_angle_atom_site_label_1
_geom_angle_atom_site_label_2
_geom_angle_atom_site_label_3
_geom_angle
_geom_angle_site_symmetry_2
_geom_angle_site_symmetry_3
_geom_angle_publ_flag
Cl(5) Cl(1) Cl(6) 102.6(10) 1_555 1_555 yes
Cl(5) Cl(1) C(49) 49.7(6) 1_555 1_555 yes
Cl(6) Cl(1) C(49) 53.6(9) 1_555 1_555 yes
Cl(6) Cl(2) C(49) 58.0(9) 1_555 1_555 yes
Cl(5) Cl(3) C(49) 44.1(5) 1_555 1_555 yes
Cl(1) Cl(5) Cl(3) 107.0(7) 1_555 1_555 yes
Cl(1) Cl(5) C(49) 71.2(8) 1_555 1_555 yes
Cl(1) Cl(5) H(31) 95.2 1_555 1_555 no
Cl(3) Cl(5) C(49) 59.1(6) 1_555 1_555 yes
Cl(3) Cl(5) H(31) 81.0 1_555 1_555 no
C(49) Cl(5) H(31) 41.4 1_555 1_555 no
Cl(1) Cl(6) Cl(2) 124(1) 1_555 1_555 yes
Cl(1) Cl(6) Cl(4) 109(1) 1_555 1_555 yes
Cl(1) Cl(6) C(49) 65(1) 1_555 1_555 yes
Cl(2) Cl(6) Cl(4) 114(1) 1_555 1_555 yes
Cl(2) Cl(6) C(49) 62(1) 1_555 1_555 yes
Cl(4) Cl(6) C(49) 124(1) 1_555 1_555 yes
C(1) S(1) C(4) 93.1(2) 1_555 1_555 yes
C(11) S(2) C(14) 92.2(2) 1_555 1_555 yes
C(15) S(3) C(18) 92.2(2) 1_555 1_555 yes
C(6) N(1) C(9) 106.3(3) 1_555 1_555 yes
C(20) N(2) C(23) 106.1(3) 1_555 1_555 yes
S(1) C(1) C(2) 109.1(2) 1_555 1_555 yes
S(1) C(1) C(24) 122.8(3) 1_555 1_555 yes
C(2) C(1) C(24) 128.0(3) 1_555 1_555 yes
C(1) C(2) C(3) 114.6(3) 1_555 1_555 yes
C(1) C(2) H(1) 122.5 1_555 1_555 no
C(3) C(2) H(1) 123.0 1_555 1_555 no
C(2) C(3) C(4) 114.1(3) 1_555 1_555 yes
C(2) C(3) H(2) 122.9 1_555 1_555 no
C(4) C(3) H(2) 123.0 1_555 1_555 no
S(1) C(4) C(3) 108.9(2) 1_555 1_555 yes
S(1) C(4) C(5) 123.6(3) 1_555 1_555 yes
C(3) C(4) C(5) 127.3(3) 1_555 1_555 yes
C(4) C(5) C(6) 121.8(3) 1_555 1_555 yes
C(4) C(5) C(25) 119.6(3) 1_555 1_555 yes
C(6) C(5) C(25) 118.3(3) 1_555 1_555 yes
N(1) C(6) C(5) 122.7(3) 1_555 1_555 yes
N(1) C(6) C(7) 110.5(3) 1_555 1_555 yes
C(5) C(6) C(7) 126.9(3) 1_555 1_555 yes
C(6) C(7) C(8) 106.4(3) 1_555 1_555 yes
C(6) C(7) H(3) 127.3 1_555 1_555 no
C(8) C(7) H(3) 126.4 1_555 1_555 no
C(7) C(8) C(9) 106.7(3) 1_555 1_555 yes
C(7) C(8) H(4) 126.3 1_555 1_555 no
C(9) C(8) H(4) 127.0 1_555 1_555 no
N(1) C(9) C(8) 110.2(3) 1_555 1_555 yes
N(1) C(9) C(10) 120.6(3) 1_555 1_555 yes
C(8) C(9) C(10) 129.1(3) 1_555 1_555 yes
C(9) C(10) C(11) 122.8(3) 1_555 1_555 yes
C(9) C(10) C(31) 119.7(3) 1_555 1_555 yes
C(11) C(10) C(31) 117.5(3) 1_555 1_555 yes
S(2) C(11) C(10) 122.6(3) 1_555 1_555 yes
S(2) C(11) C(12) 109.4(3) 1_555 1_555 yes
C(10) C(11) C(12) 128.0(3) 1_555 1_555 yes
C(11) C(12) C(13) 114.6(3) 1_555 1_555 yes
C(11) C(12) H(5) 123.2 1_555 1_555 no
C(13) C(12) H(5) 122.2 1_555 1_555 no
C(12) C(13) C(14) 112.5(3) 1_555 1_555 yes
C(12) C(13) H(6) 123.6 1_555 1_555 no
C(14) C(13) H(6) 123.9 1_555 1_555 no
S(2) C(14) C(13) 111.3(3) 1_555 1_555 yes
S(2) C(14) C(15) 119.4(3) 1_555 1_555 yes
C(13) C(14) C(15) 129.2(3) 1_555 1_555 yes
S(3) C(15) C(14) 118.1(3) 1_555 1_555 yes
S(3) C(15) C(16) 111.4(3) 1_555 1_555 yes
C(14) C(15) C(16) 130.5(3) 1_555 1_555 yes
C(15) C(16) C(17) 112.3(3) 1_555 1_555 yes
C(15) C(16) H(7) 124.3 1_555 1_555 no
C(17) C(16) H(7) 123.4 1_555 1_555 no
C(16) C(17) C(18) 114.5(3) 1_555 1_555 yes
C(16) C(17) H(8) 123.1 1_555 1_555 no
C(18) C(17) H(8) 122.4 1_555 1_555 no
S(3) C(18) C(17) 109.6(3) 1_555 1_555 yes
S(3) C(18) C(19) 122.8(3) 1_555 1_555 yes
C(17) C(18) C(19) 127.6(3) 1_555 1_555 yes
C(18) C(19) C(20) 122.6(3) 1_555 1_555 yes
C(18) C(19) C(37) 118.5(3) 1_555 1_555 yes
C(20) C(19) C(37) 118.8(3) 1_555 1_555 yes
N(2) C(20) C(19) 121.0(3) 1_555 1_555 yes
N(2) C(20) C(21) 110.5(3) 1_555 1_555 yes
C(19) C(20) C(21) 128.4(3) 1_555 1_555 yes
C(20) C(21) C(22) 106.5(3) 1_555 1_555 yes
C(20) C(21) H(9) 126.5 1_555 1_555 no
C(22) C(21) H(9) 127.0 1_555 1_555 no
C(21) C(22) C(23) 106.1(3) 1_555 1_555 yes
C(21) C(22) H(10) 126.9 1_555 1_555 no
C(23) C(22) H(10) 127.0 1_555 1_555 no
N(2) C(23) C(22) 110.8(3) 1_555 1_555 yes
N(2) C(23) C(24) 122.4(3) 1_555 1_555 yes
C(22) C(23) C(24) 126.8(3) 1_555 1_555 yes
C(1) C(24) C(23) 121.3(3) 1_555 1_555 yes
C(1) C(24) C(43) 120.0(3) 1_555 1_555 yes
C(23) C(24) C(43) 118.6(3) 1_555 1_555 yes
C(5) C(25) C(26) 120.7(4) 1_555 1_555 yes
C(5) C(25) C(30) 120.0(4) 1_555 1_555 yes
C(26) C(25) C(30) 119.3(4) 1_555 1_555 yes
C(25) C(26) C(27) 120.1(5) 1_555 1_555 yes
C(25) C(26) H(11) 120.4 1_555 1_555 no
C(27) C(26) H(11) 119.6 1_555 1_555 no
C(26) C(27) C(28) 119.6(6) 1_555 1_555 yes
C(26) C(27) H(12) 121.7 1_555 1_555 no
C(28) C(27) H(12) 118.7 1_555 1_555 no
C(27) C(28) C(29) 120.0(5) 1_555 1_555 yes
C(27) C(28) H(13) 119.8 1_555 1_555 no
C(29) C(28) H(13) 120.2 1_555 1_555 no
C(28) C(29) C(30) 120.6(5) 1_555 1_555 yes
C(28) C(29) H(14) 119.9 1_555 1_555 no
C(30) C(29) H(14) 119.6 1_555 1_555 no
C(25) C(30) C(29) 120.4(5) 1_555 1_555 yes
C(25) C(30) H(15) 119.8 1_555 1_555 no
C(29) C(30) H(15) 119.8 1_555 1_555 no
C(10) C(31) C(32) 121.4(4) 1_555 1_555 yes
C(10) C(31) C(36) 120.5(4) 1_555 1_555 yes
C(32) C(31) C(36) 118.1(4) 1_555 1_555 yes
C(31) C(32) C(33) 121.4(5) 1_555 1_555 yes
C(31) C(32) H(16) 119.8 1_555 1_555 no
C(33) C(32) H(16) 118.8 1_555 1_555 no
C(32) C(33) C(34) 119.6(5) 1_555 1_555 yes
C(32) C(33) H(17) 120.4 1_555 1_555 no
C(34) C(33) H(17) 120.0 1_555 1_555 no
C(33) C(34) C(35) 120.4(5) 1_555 1_555 yes
C(33) C(34) H(18) 118.9 1_555 1_555 no
C(35) C(34) H(18) 120.6 1_555 1_555 no
C(34) C(35) C(36) 119.8(5) 1_555 1_555 yes
C(34) C(35) H(19) 119.3 1_555 1_555 no
C(36) C(35) H(19) 120.9 1_555 1_555 no
C(31) C(36) C(35) 120.7(5) 1_555 1_555 yes
C(31) C(36) H(20) 121.0 1_555 1_555 no
C(35) C(36) H(20) 118.3 1_555 1_555 no
C(19) C(37) C(38) 120.8(4) 1_555 1_555 yes
C(19) C(37) C(42) 120.5(4) 1_555 1_555 yes
C(38) C(37) C(42) 118.7(4) 1_555 1_555 yes
C(37) C(38) C(39) 119.6(4) 1_555 1_555 yes
C(37) C(38) H(21) 119.7 1_555 1_555 no
C(39) C(38) H(21) 120.6 1_555 1_555 no
C(38) C(39) C(40) 121.0(5) 1_555 1_555 yes
C(38) C(39) H(22) 118.2 1_555 1_555 no
C(40) C(39) H(22) 120.7 1_555 1_555 no
C(39) C(40) C(41) 119.8(4) 1_555 1_555 yes
C(39) C(40) H(23) 120.8 1_555 1_555 no
C(41) C(40) H(23) 119.4 1_555 1_555 no
C(40) C(41) C(42) 120.0(5) 1_555 1_555 yes
C(40) C(41) H(24) 119.6 1_555 1_555 no
C(42) C(41) H(24) 120.4 1_555 1_555 no
C(37) C(42) C(41) 120.9(5) 1_555 1_555 yes
C(37) C(42) H(25) 119.8 1_555 1_555 no
C(41) C(42) H(25) 119.3 1_555 1_555 no
C(24) C(43) C(44) 120.2(3) 1_555 1_555 yes
C(24) C(43) C(48) 120.6(3) 1_555 1_555 yes
C(44) C(43) C(48) 119.2(3) 1_555 1_555 yes
C(43) C(44) C(45) 119.9(4) 1_555 1_555 yes
C(43) C(44) H(26) 119.8 1_555 1_555 no
C(45) C(44) H(26) 120.4 1_555 1_555 no
C(44) C(45) C(46) 120.8(4) 1_555 1_555 yes
C(44) C(45) H(27) 119.7 1_555 1_555 no
C(46) C(45) H(27) 119.5 1_555 1_555 no
C(45) C(46) C(47) 119.5(4) 1_555 1_555 yes
C(45) C(46) H(28) 120.3 1_555 1_555 no
C(47) C(46) H(28) 120.2 1_555 1_555 no
C(46) C(47) C(48) 120.7(4) 1_555 1_555 yes
C(46) C(47) H(29) 120.5 1_555 1_555 no
C(48) C(47) H(29) 118.8 1_555 1_555 no
C(43) C(48) C(47) 119.8(4) 1_555 1_555 yes
C(43) C(48) H(30) 119.3 1_555 1_555 no
C(47) C(48) H(30) 120.8 1_555 1_555 no
Cl(1) C(49) Cl(2) 117.7(6) 1_555 1_555 yes
Cl(1) C(49) Cl(3) 110.7(5) 1_555 1_555 yes
Cl(1) C(49) Cl(5) 59.1(8) 1_555 1_555 yes
Cl(1) C(49) Cl(6) 60(1) 1_555 1_555 yes
Cl(1) C(49) H(31) 102.2 1_555 1_555 no
Cl(2) C(49) Cl(3) 111.3(5) 1_555 1_555 yes
Cl(2) C(49) Cl(5) 171.7(9) 1_555 1_555 yes
Cl(2) C(49) Cl(6) 59(1) 1_555 1_555 yes
Cl(2) C(49) H(31) 108.2 1_555 1_555 no
Cl(3) C(49) Cl(5) 76.7(8) 1_555 1_555 yes
Cl(3) C(49) Cl(6) 116(1) 1_555 1_555 yes
Cl(3) C(49) H(31) 105.6 1_555 1_555 no
Cl(5) C(49) Cl(6) 119(1) 1_555 1_555 yes
Cl(5) C(49) H(31) 66.5 1_555 1_555 no
Cl(6) C(49) H(31) 137.4 1_555 1_555 no

loop_
_geom_bond_atom_site_label_1
_geom_bond_atom_site_label_2
_geom_bond_distance
_geom_bond_publ_flag
Cl(1) Cl(5) 1.58(2) yes
Cl(1) Cl(6) 1.67(3) yes
Cl(1) C(49) 1.74(1) yes
Cl(2) Cl(6) 1.57(3) yes
Cl(2) C(49) 1.609(9) yes
Cl(3) Cl(5) 1.96(1) yes
Cl(3) C(49) 1.729(9) yes
Cl(4) Cl(6) 1.42(3) yes
Cl(5) C(49) 1.40(2) yes
Cl(5) H(31) 1.353 no
Cl(6) C(49) 1.54(3) yes
S(1) C(1) 1.750(3) yes
S(1) C(4) 1.746(3) yes
S(2) C(11) 1.745(4) yes
S(2) C(14) 1.725(4) yes
S(3) C(15) 1.732(4) yes
S(3) C(18) 1.738(4) yes
N(1) C(6) 1.351(4) yes
N(1) C(9) 1.368(4) yes
N(2) C(20) 1.368(4) yes
N(2) C(23) 1.353(4) yes
C(1) C(2) 1.419(5) yes
C(1) C(24) 1.411(5) yes
C(2) C(3) 1.364(5) yes
C(2) H(1) 0.952 no
C(3) C(4) 1.432(5) yes
C(3) H(2) 0.952 no
C(4) C(5) 1.398(5) yes
C(5) C(6) 1.424(5) yes
C(5) C(25) 1.487(5) yes
C(6) C(7) 1.453(5) yes
C(7) C(8) 1.353(5) yes
C(7) H(3) 0.949 no
C(8) C(9) 1.444(5) yes
C(8) H(4) 0.950 no
C(9) C(10) 1.401(5) yes
C(10) C(11) 1.411(5) yes
C(10) C(31) 1.494(5) yes
C(11) C(12) 1.404(5) yes
C(12) C(13) 1.381(5) yes
C(12) H(5) 0.950 no
C(13) C(14) 1.400(5) yes
C(13) H(6) 0.951 no
C(14) C(15) 1.417(5) yes
C(15) C(16) 1.396(5) yes
C(16) C(17) 1.389(5) yes
C(16) H(7) 0.945 no
C(17) C(18) 1.407(5) yes
C(17) H(8) 0.953 no
C(18) C(19) 1.408(5) yes
C(19) C(20) 1.403(5) yes
C(19) C(37) 1.493(5) yes
C(20) C(21) 1.445(5) yes
C(21) C(22) 1.362(5) yes
C(21) H(9) 0.948 no
C(22) C(23) 1.454(5) yes
C(22) H(10) 0.948 no
C(23) C(24) 1.424(5) yes
C(24) C(43) 1.486(5) yes
C(25) C(26) 1.379(6) yes
C(25) C(30) 1.393(6) yes
C(26) C(27) 1.397(7) yes
C(26) H(11) 0.943 no
C(27) C(28) 1.39(1) yes
C(27) H(12) 0.922 no
C(28) C(29) 1.368(10) yes
C(28) H(13) 0.949 no
C(29) C(30) 1.375(7) yes
C(29) H(14) 0.953 no
C(30) H(15) 0.959 no
C(31) C(32) 1.382(6) yes
C(31) C(36) 1.394(6) yes
C(32) C(33) 1.400(6) yes
C(32) H(16) 0.962 no
C(33) C(34) 1.368(9) yes
C(33) H(17) 0.949 no
C(34) C(35) 1.379(9) yes
C(34) H(18) 0.951 no
C(35) C(36) 1.398(7) yes
C(35) H(19) 0.934 no
C(36) H(20) 0.956 no
C(37) C(38) 1.407(6) yes
C(37) C(42) 1.382(6) yes
C(38) C(39) 1.398(6) yes
C(38) H(21) 0.953 no
C(39) C(40) 1.366(8) yes
C(39) H(22) 0.967 no
C(40) C(41) 1.386(8) yes
C(40) H(23) 0.956 no
C(41) C(42) 1.395(6) yes
C(41) H(24) 0.946 no
C(42) H(25) 0.951 no
C(43) C(44) 1.405(6) yes
C(43) C(48) 1.393(6) yes
C(44) C(45) 1.389(6) yes
C(44) H(26) 0.950 no
C(45) C(46) 1.384(7) yes
C(45) H(27) 0.958 no
C(46) C(47) 1.378(7) yes
C(46) H(28) 0.951 no
C(47) C(48) 1.400(6) yes
C(47) H(29) 0.960 no
C(48) H(30) 0.955 no
C(49) H(31) 0.976 no

loop_
_geom_contact_atom_site_label_1
_geom_contact_atom_site_label_2
_geom_contact_distance
_geom_contact_site_symmetry_2
Cl(3) S(2) 3.321(4) 2_545
Cl(3) C(14) 3.565(6) 2_545
Cl(4) S(3) 3.29(1) 2_545
Cl(4) C(47) 3.52(2) 2_555
Cl(4) C(18) 3.57(1) 2_545
Cl(5) C(26) 3.54(2) 2_555
Cl(5) C(27) 3.56(2) 2_555
Cl(5) C(13) 3.59(1) 2_545
Cl(6) C(47) 3.42(2) 2_555
Cl(6) C(48) 3.55(2) 2_555
N(1) C(17) 3.444(5) 2_645
N(2) C(13) 3.184(5) 2_645
N(2) C(12) 3.428(5) 2_645
C(4) C(16) 3.538(6) 2_645
C(6) C(17) 3.537(5) 2_645
C(6) C(45) 3.537(6) 2_555
C(8) C(39) 3.423(7) 2_645
C(12) C(23) 3.460(6) 2_655
C(13) C(23) 3.390(5) 2_655
C(13) C(24) 3.552(6) 2_655

loop_
_geom_torsion_atom_site_label_1
_geom_torsion_atom_site_label_2
_geom_torsion_atom_site_label_3
_geom_torsion_atom_site_label_4
_geom_torsion
_geom_torsion_site_symmetry_1
_geom_torsion_site_symmetry_2
_geom_torsion_site_symmetry_3
_geom_torsion_site_symmetry_4
_geom_torsion_publ_flag
Cl(1) Cl(5) Cl(3) C(49) -54.9(7) 1_555 1_555 1_555 1_555 yes
Cl(1) Cl(5) C(49) Cl(2) -69(7) 1_555 1_555 1_555 1_555 yes
Cl(1) Cl(5) C(49) Cl(3) 124.3(5) 1_555 1_555 1_555 1_555 yes
Cl(1) Cl(5) C(49) Cl(6) 10(1) 1_555 1_555 1_555 1_555 yes
Cl(1) Cl(6) Cl(2) C(49) -22(1) 1_555 1_555 1_555 1_555 yes
Cl(1) Cl(6) C(49) Cl(2) 160(1) 1_555 1_555 1_555 1_555 yes
Cl(1) Cl(6) C(49) Cl(3) -99.8(9) 1_555 1_555 1_555 1_555 yes
Cl(1) Cl(6) C(49) Cl(5) -10(1) 1_555 1_555 1_555 1_555 yes
Cl(1) C(49) Cl(2) Cl(6) 19(1) 1_555 1_555 1_555 1_555 yes
Cl(1) C(49) Cl(3) Cl(5) 49.2(8) 1_555 1_555 1_555 1_555 yes
Cl(1) C(49) Cl(5) Cl(3) -124.3(5) 1_555 1_555 1_555 1_555 yes
Cl(1) C(49) Cl(6) Cl(2) -160(1) 1_555 1_555 1_555 1_555 yes
Cl(1) C(49) Cl(6) Cl(4) 97(2) 1_555 1_555 1_555 1_555 yes
Cl(2) Cl(6) Cl(1) Cl(5) 29(1) 1_555 1_555 1_555 1_555 yes
Cl(2) Cl(6) Cl(1) C(49) 21(1) 1_555 1_555 1_555 1_555 yes
Cl(2) Cl(6) C(49) Cl(3) 100.1(9) 1_555 1_555 1_555 1_555 yes
Cl(2) Cl(6) C(49) Cl(5) -170.5(10) 1_555 1_555 1_555 1_555 yes
Cl(2) C(49) Cl(1) Cl(5) 171.2(10) 1_555 1_555 1_555 1_555 yes
Cl(2) C(49) Cl(1) Cl(6) -19(1) 1_555 1_555 1_555 1_555 yes
Cl(2) C(49) Cl(3) Cl(5) -177(1) 1_555 1_555 1_555 1_555 yes
Cl(2) C(49) Cl(5) Cl(3) 166(7) 1_555 1_555 1_555 1_555 yes
Cl(2) C(49) Cl(6) Cl(4) -102(2) 1_555 1_555 1_555 1_555 yes
Cl(3) Cl(5) Cl(1) Cl(6) 39(1) 1_555 1_555 1_555 1_555 yes
Cl(3) Cl(5) Cl(1) C(49) 47.9(6) 1_555 1_555 1_555 1_555 yes
Cl(3) Cl(5) C(49) Cl(6) -113(1) 1_555 1_555 1_555 1_555 yes
Cl(3) C(49) Cl(1) Cl(5) -59.2(8) 1_555 1_555 1_555 1_555 yes
Cl(3) C(49) Cl(1) Cl(6) 110(1) 1_555 1_555 1_555 1_555 yes
Cl(3) C(49) Cl(2) Cl(6) -109(1) 1_555 1_555 1_555 1_555 yes
Cl(3) C(49) Cl(6) Cl(4) -2(2) 1_555 1_555 1_555 1_555 yes
Cl(4) Cl(6) Cl(1) Cl(5) -111(1) 1_555 1_555 1_555 1_555 yes
Cl(4) Cl(6) Cl(1) C(49) -119(1) 1_555 1_555 1_555 1_555 yes
Cl(4) Cl(6) Cl(2) C(49) 117(1) 1_555 1_555 1_555 1_555 yes
Cl(4) Cl(6) C(49) Cl(5) 87(2) 1_555 1_555 1_555 1_555 yes
Cl(5) Cl(1) Cl(6) C(49) 8(1) 1_555 1_555 1_555 1_555 yes
Cl(5) Cl(1) C(49) Cl(6) -169(1) 1_555 1_555 1_555 1_555 yes
Cl(5) Cl(3) C(49) Cl(6) 116(1) 1_555 1_555 1_555 1_555 yes
Cl(5) C(49) Cl(1) Cl(6) 169(1) 1_555 1_555 1_555 1_555 yes
Cl(5) C(49) Cl(2) Cl(6) 85(7) 1_555 1_555 1_555 1_555 yes
Cl(6) Cl(1) Cl(5) C(49) -8(1) 1_555 1_555 1_555 1_555 yes
S(1) C(1) C(2) C(3) 3.6(4) 1_555 1_555 1_555 1_555 yes
S(1) C(1) C(24) C(23) -158.1(3) 1_555 1_555 1_555 1_555 yes
S(1) C(1) C(24) C(43) 18.9(4) 1_555 1_555 1_555 1_555 yes
S(1) C(4) C(3) C(2) -3.7(4) 1_555 1_555 1_555 1_555 yes
S(1) C(4) C(5) C(6) 159.3(3) 1_555 1_555 1_555 1_555 yes
S(1) C(4) C(5) C(25) -15.0(5) 1_555 1_555 1_555 1_555 yes
S(2) C(11) C(10) C(9) -4.0(5) 1_555 1_555 1_555 1_555 yes
S(2) C(11) C(10) C(31) 174.8(3) 1_555 1_555 1_555 1_555 yes
S(2) C(11) C(12) C(13) 1.0(4) 1_555 1_555 1_555 1_555 yes
S(2) C(14) C(13) C(12) -0.5(4) 1_555 1_555 1_555 1_555 yes
S(2) C(14) C(15) S(3) 5.0(4) 1_555 1_555 1_555 1_555 yes
S(2) C(14) C(15) C(16) -175.9(3) 1_555 1_555 1_555 1_555 yes
S(3) C(15) C(14) C(13) -170.5(3) 1_555 1_555 1_555 1_555 yes
S(3) C(15) C(16) C(17) -0.9(4) 1_555 1_555 1_555 1_555 yes
S(3) C(18) C(17) C(16) 0.7(4) 1_555 1_555 1_555 1_555 yes
S(3) C(18) C(19) C(20) 1.5(5) 1_555 1_555 1_555 1_555 yes
S(3) C(18) C(19) C(37) -175.2(3) 1_555 1_555 1_555 1_555 yes
N(1) C(6) C(5) C(4) -14.5(5) 1_555 1_555 1_555 1_555 yes
N(1) C(6) C(5) C(25) 159.8(3) 1_555 1_555 1_555 1_555 yes
N(1) C(6) C(7) C(8) 0.8(4) 1_555 1_555 1_555 1_555 yes
N(1) C(9) C(8) C(7) 1.5(4) 1_555 1_555 1_555 1_555 yes
N(1) C(9) C(10) C(11) -1.1(5) 1_555 1_555 1_555 1_555 yes
N(1) C(9) C(10) C(31) -179.9(3) 1_555 1_555 1_555 1_555 yes
N(2) C(20) C(19) C(18) 1.4(5) 1_555 1_555 1_555 1_555 yes
N(2) C(20) C(19) C(37) 178.1(3) 1_555 1_555 1_555 1_555 yes
N(2) C(20) C(21) C(22) -1.5(4) 1_555 1_555 1_555 1_555 yes
N(2) C(23) C(22) C(21) 0.9(4) 1_555 1_555 1_555 1_555 yes
N(2) C(23) C(24) C(1) 12.0(5) 1_555 1_555 1_555 1_555 yes
N(2) C(23) C(24) C(43) -165.0(3) 1_555 1_555 1_555 1_555 yes
C(1) S(1) C(4) C(3) 4.9(3) 1_555 1_555 1_555 1_555 yes
C(1) S(1) C(4) C(5) -170.7(3) 1_555 1_555 1_555 1_555 yes
C(1) C(2) C(3) C(4) 0.1(4) 1_555 1_555 1_555 1_555 yes
C(1) C(24) C(23) C(22) -171.0(3) 1_555 1_555 1_555 1_555 yes
C(1) C(24) C(43) C(44) 57.6(5) 1_555 1_555 1_555 1_555 yes
C(1) C(24) C(43) C(48) -124.7(4) 1_555 1_555 1_555 1_555 yes
C(2) C(1) S(1) C(4) -4.9(3) 1_555 1_555 1_555 1_555 yes
C(2) C(1) C(24) C(23) 18.1(5) 1_555 1_555 1_555 1_555 yes
C(2) C(1) C(24) C(43) -164.9(3) 1_555 1_555 1_555 1_555 yes
C(2) C(3) C(4) C(5) 171.7(3) 1_555 1_555 1_555 1_555 yes
C(3) C(2) C(1) C(24) -173.0(3) 1_555 1_555 1_555 1_555 yes
C(3) C(4) C(5) C(6) -15.5(5) 1_555 1_555 1_555 1_555 yes
C(3) C(4) C(5) C(25) 170.3(3) 1_555 1_555 1_555 1_555 yes
C(4) S(1) C(1) C(24) 172.0(3) 1_555 1_555 1_555 1_555 yes
C(4) C(5) C(6) C(7) 166.5(3) 1_555 1_555 1_555 1_555 yes
C(4) C(5) C(25) C(26) 124.7(4) 1_555 1_555 1_555 1_555 yes
C(4) C(5) C(25) C(30) -56.1(5) 1_555 1_555 1_555 1_555 yes
C(5) C(6) N(1) C(9) -179.0(3) 1_555 1_555 1_555 1_555 yes
C(5) C(6) C(7) C(8) 179.9(3) 1_555 1_555 1_555 1_555 yes
C(5) C(25) C(26) C(27) -178.8(4) 1_555 1_555 1_555 1_555 yes
C(5) C(25) C(30) C(29) -179.7(4) 1_555 1_555 1_555 1_555 yes
C(6) N(1) C(9) C(8) -1.0(4) 1_555 1_555 1_555 1_555 yes
C(6) N(1) C(9) C(10) 175.2(3) 1_555 1_555 1_555 1_555 yes
C(6) C(5) C(25) C(26) -49.8(5) 1_555 1_555 1_555 1_555 yes
C(6) C(5) C(25) C(30) 129.4(4) 1_555 1_555 1_555 1_555 yes
C(6) C(7) C(8) C(9) -1.3(4) 1_555 1_555 1_555 1_555 yes
C(7) C(6) N(1) C(9) 0.1(4) 1_555 1_555 1_555 1_555 yes
C(7) C(6) C(5) C(25) -19.2(5) 1_555 1_555 1_555 1_555 yes
C(7) C(8) C(9) C(10) -174.2(4) 1_555 1_555 1_555 1_555 yes
C(8) C(9) C(10) C(11) 174.2(4) 1_555 1_555 1_555 1_555 yes
C(8) C(9) C(10) C(31) -4.6(6) 1_555 1_555 1_555 1_555 yes
C(9) C(10) C(11) C(12) 174.0(4) 1_555 1_555 1_555 1_555 yes
C(9) C(10) C(31) C(32) -64.0(5) 1_555 1_555 1_555 1_555 yes
C(9) C(10) C(31) C(36) 116.8(4) 1_555 1_555 1_555 1_555 yes
C(10) C(11) S(2) C(14) 177.3(3) 1_555 1_555 1_555 1_555 yes
C(10) C(11) C(12) C(13) -177.3(4) 1_555 1_555 1_555 1_555 yes
C(10) C(31) C(32) C(33) -178.9(4) 1_555 1_555 1_555 1_555 yes
C(10) C(31) C(36) C(35) 178.7(5) 1_555 1_555 1_555 1_555 yes
C(11) S(2) C(14) C(13) 0.9(3) 1_555 1_555 1_555 1_555 yes
C(11) S(2) C(14) C(15) -175.4(3) 1_555 1_555 1_555 1_555 yes
C(11) C(10) C(31) C(32) 117.2(4) 1_555 1_555 1_555 1_555 yes
C(11) C(10) C(31) C(36) -62.0(5) 1_555 1_555 1_555 1_555 yes
C(11) C(12) C(13) C(14) -0.3(5) 1_555 1_555 1_555 1_555 yes
C(12) C(11) S(2) C(14) -1.0(3) 1_555 1_555 1_555 1_555 yes
C(12) C(11) C(10) C(31) -7.2(6) 1_555 1_555 1_555 1_555 yes
C(12) C(13) C(14) C(15) 175.3(4) 1_555 1_555 1_555 1_555 yes
C(13) C(14) C(15) C(16) 8.6(7) 1_555 1_555 1_555 1_555 yes
C(14) C(15) S(3) C(18) -179.7(3) 1_555 1_555 1_555 1_555 yes
C(14) C(15) C(16) C(17) 180.0(4) 1_555 1_555 1_555 1_555 yes
C(15) S(3) C(18) C(17) -1.0(3) 1_555 1_555 1_555 1_555 yes
C(15) S(3) C(18) C(19) 177.9(3) 1_555 1_555 1_555 1_555 yes
C(15) C(16) C(17) C(18) 0.2(5) 1_555 1_555 1_555 1_555 yes
C(16) C(15) S(3) C(18) 1.1(3) 1_555 1_555 1_555 1_555 yes
C(16) C(17) C(18) C(19) -178.1(4) 1_555 1_555 1_555 1_555 yes
C(17) C(18) C(19) C(20) -179.8(4) 1_555 1_555 1_555 1_555 yes
C(17) C(18) C(19) C(37) 3.4(6) 1_555 1_555 1_555 1_555 yes
C(18) C(19) C(20) C(21) -175.8(4) 1_555 1_555 1_555 1_555 yes
C(18) C(19) C(37) C(38) -66.2(5) 1_555 1_555 1_555 1_555 yes
C(18) C(19) C(37) C(42) 112.3(4) 1_555 1_555 1_555 1_555 yes
C(19) C(20) N(2) C(23) -175.6(3) 1_555 1_555 1_555 1_555 yes
C(19) C(20) C(21) C(22) 175.9(4) 1_555 1_555 1_555 1_555 yes
C(19) C(37) C(38) C(39) 179.3(4) 1_555 1_555 1_555 1_555 yes
C(19) C(37) C(42) C(41) -178.8(4) 1_555 1_555 1_555 1_555 yes
C(20) N(2) C(23) C(22) -1.8(4) 1_555 1_555 1_555 1_555 yes
C(20) N(2) C(23) C(24) 175.6(3) 1_555 1_555 1_555 1_555 yes
C(20) C(19) C(37) C(38) 116.9(4) 1_555 1_555 1_555 1_555 yes
C(20) C(19) C(37) C(42) -64.6(5) 1_555 1_555 1_555 1_555 yes
C(20) C(21) C(22) C(23) 0.3(4) 1_555 1_555 1_555 1_555 yes
C(21) C(20) N(2) C(23) 2.0(4) 1_555 1_555 1_555 1_555 yes
C(21) C(20) C(19) C(37) 1.0(6) 1_555 1_555 1_555 1_555 yes
C(21) C(22) C(23) C(24) -176.3(3) 1_555 1_555 1_555 1_555 yes
C(22) C(23) C(24) C(43) 11.9(5) 1_555 1_555 1_555 1_555 yes
C(23) C(24) C(43) C(44) -125.3(4) 1_555 1_555 1_555 1_555 yes
C(23) C(24) C(43) C(48) 52.4(5) 1_555 1_555 1_555 1_555 yes
C(24) C(43) C(44) C(45) 176.3(4) 1_555 1_555 1_555 1_555 yes
C(24) C(43) C(48) C(47) -176.7(4) 1_555 1_555 1_555 1_555 yes
C(25) C(26) C(27) C(28) -2.4(8) 1_555 1_555 1_555 1_555 yes
C(25) C(30) C(29) C(28) -0.8(8) 1_555 1_555 1_555 1_555 yes
C(26) C(25) C(30) C(29) -0.5(7) 1_555 1_555 1_555 1_555 yes
C(26) C(27) C(28) C(29) 1.2(9) 1_555 1_555 1_555 1_555 yes
C(27) C(26) C(25) C(30) 2.0(7) 1_555 1_555 1_555 1_555 yes
C(27) C(28) C(29) C(30) 0.4(9) 1_555 1_555 1_555 1_555 yes
C(31) C(32) C(33) C(34) 0.7(8) 1_555 1_555 1_555 1_555 yes
C(31) C(36) C(35) C(34) -0.4(9) 1_555 1_555 1_555 1_555 yes
C(32) C(31) C(36) C(35) -0.6(7) 1_555 1_555 1_555 1_555 yes
C(32) C(33) C(34) C(35) -1.7(9) 1_555 1_555 1_555 1_555 yes
C(33) C(32) C(31) C(36) 0.4(7) 1_555 1_555 1_555 1_555 yes
C(33) C(34) C(35) C(36) 1.5(9) 1_555 1_555 1_555 1_555 yes
C(37) C(38) C(39) C(40) -1.0(7) 1_555 1_555 1_555 1_555 yes
C(37) C(42) C(41) C(40) -0.1(7) 1_555 1_555 1_555 1_555 yes
C(38) C(37) C(42) C(41) -0.3(6) 1_555 1_555 1_555 1_555 yes
C(38) C(39) C(40) C(41) 0.6(8) 1_555 1_555 1_555 1_555 yes
C(39) C(38) C(37) C(42) 0.9(6) 1_555 1_555 1_555 1_555 yes
C(39) C(40) C(41) C(42) 0.0(8) 1_555 1_555 1_555 1_555 yes
C(43) C(44) C(45) C(46) 1.2(6) 1_555 1_555 1_555 1_555 yes
C(43) C(48) C(47) C(46) -0.5(7) 1_555 1_555 1_555 1_555 yes
C(44) C(43) C(48) C(47) 1.0(6) 1_555 1_555 1_555 1_555 yes
C(44) C(45) C(46) C(47) -0.7(7) 1_555 1_555 1_555 1_555 yes
C(45) C(44) C(43) C(48) -1.3(6) 1_555 1_555 1_555 1_555 yes
C(45) C(46) C(47) C(48) 0.4(8) 1_555 1_555 1_555 1_555 yes
